data_4508122
loop_
_publ_author_name
'Han, Lei'
'Xu, Lan-Ping'
'Qin, Lan'
'Zhao, Wen-Na'
'Yan, Xiao-Zhi'
'Yu, Lei'

_publ_section_title
;
 Syntheses, Crystal Structures, and Physical Properties of Two
 Noninterpenetrated Pillar-Layered Metal--Organic Frameworks Based
 onN,N&#x2032;-Di(4-pyridyl)-1,4,5,8-naphthalenetetracarboxydiimide Pillar
;
_journal_issue 10
_journal_name_full 'Crystal Growth &amp; Design'
_journal_page_first 4260
_journal_paper_doi 10.1021/cg400454c
_journal_volume 13
_journal_year 2013
_chemical_formula_moiety 'C58 H44 Co3 N8 O18'
_chemical_formula_sum 'C58 H44 Co3 N8 O18'
_chemical_formula_weight 1317.80
_chemical_name_systematic
; 
 ? 
;
_space_group_IT_number 15
_symmetry_cell_setting monoclinic
_symmetry_space_group_name_Hall '-C 2yc'
_symmetry_space_group_name_H-M 'C 1 2/c 1'
_atom_sites_solution_hydrogens geom
_atom_sites_solution_primary direct
_atom_sites_solution_secondary difmap
_audit_creation_method SHELXL-97
_cell_angle_alpha 90.00
_cell_angle_beta 92.2100(10)
_cell_angle_gamma 90.00
_cell_formula_units_Z 4
_cell_length_a 47.400(4)
_cell_length_b 9.6110(7)
_cell_length_c 17.8051(13)
_cell_measurement_reflns_used 1386
_cell_measurement_temperature 298(2)
_cell_measurement_theta_max 26.397
_cell_measurement_theta_min 2.415
_cell_volume 8105.3(11)
_computing_cell_refinement 'Bruker SMART'
_computing_data_collection 'Bruker SMART'
_computing_data_reduction 'Bruker SHELXTL'
_computing_molecular_graphics 'Bruker SHELXTL'
_computing_publication_material 'Bruker SHELXTL'
_computing_structure_refinement 'SHELXL-97 (Sheldrick, 1997)'
_computing_structure_solution 'SHELXS-97 (Sheldrick, 1990)'
_diffrn_ambient_temperature 298(2)
_diffrn_measured_fraction_theta_full 0.999
_diffrn_measured_fraction_theta_max 0.999
_diffrn_measurement_device_type 'CCD area detector'
_diffrn_measurement_method 'phi and omega scans'
_diffrn_radiation_monochromator graphite
_diffrn_radiation_source 'fine-focus sealed tube'
_diffrn_radiation_type MoK\a
_diffrn_radiation_wavelength 0.71073
_diffrn_reflns_av_R_equivalents 0.1588
_diffrn_reflns_av_sigmaI/netI 0.2184
_diffrn_reflns_limit_h_max 52
_diffrn_reflns_limit_h_min -56
_diffrn_reflns_limit_k_max 6
_diffrn_reflns_limit_k_min -11
_diffrn_reflns_limit_l_max 21
_diffrn_reflns_limit_l_min -21
_diffrn_reflns_number 20671
_diffrn_reflns_theta_full 25.02
_diffrn_reflns_theta_max 25.02
_diffrn_reflns_theta_min 2.41
_exptl_absorpt_coefficient_mu 0.665
_exptl_absorpt_correction_T_max 0.9612
_exptl_absorpt_correction_T_min 0.8897
_exptl_absorpt_correction_type multi-scan
_exptl_absorpt_process_details sadabs
_exptl_crystal_colour red
_exptl_crystal_density_diffrn 1.080
_exptl_crystal_density_method 'not measured'
_exptl_crystal_description block
_exptl_crystal_F_000 2692
_exptl_crystal_size_max 0.18
_exptl_crystal_size_mid 0.15
_exptl_crystal_size_min 0.06
_platon_squeeze_details
;
;
_refine_diff_density_max 0.705
_refine_diff_density_min -0.515
_refine_diff_density_rms 0.093
_refine_ls_extinction_method none
_refine_ls_goodness_of_fit_ref 1.035
_refine_ls_hydrogen_treatment mixed
_refine_ls_matrix_type full
_refine_ls_number_parameters 510
_refine_ls_number_reflns 7148
_refine_ls_number_restraints 0
_refine_ls_restrained_S_all 1.035
_refine_ls_R_factor_all 0.1592
_refine_ls_R_factor_gt 0.0752
_refine_ls_shift/su_max 0.001
_refine_ls_shift/su_mean 0.000
_refine_ls_structure_factor_coef Fsqd
_refine_ls_weighting_details 'calc w=1/[\s^2^(Fo^2^)+(0.0287P)^2^+0.0000P] where P=(Fo^2^+2Fc^2^)/3'
_refine_ls_weighting_scheme calc
_refine_ls_wR_factor_gt 0.1631
_refine_ls_wR_factor_ref 0.1755
_reflns_number_gt 2746
_reflns_number_total 7148
_reflns_threshold_expression >2sigma(I)
_cod_data_source_file cg400454c_si_001.cif
_cod_data_source_block 120325h
_cod_depositor_comments
;
The following automatic conversions were performed:

'_symmetry_cell_setting' value 'Monoclinic' changed to 'monoclinic'
according to /home/saulius/struct/CIF-dictionaries/cif_core.dic
dictionary named 'cif_core.dic' version 2.4.2 from 2011-04-26.

Automatic conversion script
Id: cif_fix_values 1891 2012-01-12 08:04:46Z andrius 
;
_cod_original_cell_volume 8105.3(10)
_cod_original_sg_symbol_H-M C2/c
_cod_database_code 4508122

loop_
_symmetry_equiv_pos_as_xyz
'x, y, z'
'-x, y, -z+1/2'
'x+1/2, y+1/2, z'
'-x+1/2, y+1/2, -z+1/2'
'-x, -y, -z'
'x, -y, z-1/2'
'-x+1/2, -y+1/2, -z'
'x+1/2, -y+1/2, z-1/2'

loop_
_atom_site_label
_atom_site_type_symbol
_atom_site_fract_x
_atom_site_fract_y
_atom_site_fract_z
_atom_site_U_iso_or_equiv
_atom_site_adp_type
_atom_site_occupancy
_atom_site_symmetry_multiplicity
_atom_site_calc_flag
_atom_site_refinement_flags
_atom_site_disorder_assembly
_atom_site_disorder_group
Co1 Co 0.67717(2) 0.67715(11) 0.49146(5) 0.0386(3) Uani 1 1 d . C .
Co2 Co 0.7500 0.7500 0.5000 0.0347(4) Uani 1 2 d S . .
N1 N 0.63574(14) 0.6794(9) 0.5258(3) 0.0548(18) Uani 1 1 d . . .
N2 N 0.56086(17) 0.6619(12) 0.6443(5) 0.094(3) Uani 1 1 d . . .
N3 N 0.6712(2) 0.5065(11) 0.2749(5) 0.101(3) Uani 1 1 d . . .
N4 N 0.6492(18) 0.174(3) 0.548(4) 0.20(2) Uani 0.60(8) 1 d P A 1
N4' N 0.658(2) 0.175(4) 0.470(5) 0.15(3) Uani 0.40(8) 1 d P A 2
O1 O 0.71883(9) 0.5966(5) 0.4734(2) 0.0423(13) Uani 1 1 d . C .
O2 O 0.68905(11) 0.4727(5) 0.5364(3) 0.0525(15) Uani 1 1 d . C .
O3 O 0.68634(10) 0.7856(5) 0.5872(2) 0.0455(14) Uani 1 1 d . . .
O4 O 0.73356(10) 0.7882(5) 0.6029(2) 0.0470(14) Uani 1 1 d . . .
O5 O 0.67854(10) 0.8379(6) 0.4184(2) 0.0515(14) Uani 1 1 d . . .
O6 O 0.72392(10) 0.8918(5) 0.4452(3) 0.0457(14) Uani 1 1 d . . .
O7 O 0.5873(6) 0.726(6) 0.7464(14) 0.112(11) Uani 0.54(5) 1 d P B 1
O8 O 0.5348(4) 0.607(5) 0.5379(16) 0.106(11) Uani 0.54(5) 1 d P B 1
O7' O 0.5872(6) 0.611(6) 0.7513(14) 0.105(12) Uani 0.46(5) 1 d P B 2
O8' O 0.5357(6) 0.721(7) 0.542(2) 0.121(14) Uani 0.46(5) 1 d P B 2
O9 O 0.66243(11) 0.5574(6) 0.3956(3) 0.0716(19) Uani 1 1 d . . .
C1 C 0.71248(17) 0.4836(9) 0.5060(4) 0.044(2) Uani 1 1 d . . .
C2 C 0.73211(15) 0.3636(8) 0.5024(4) 0.0409(19) Uani 1 1 d . C .
C3 C 0.72847(15) 0.2520(9) 0.5502(4) 0.047(2) Uani 1 1 d . . .
H3 H 0.7140 0.2528 0.5841 0.056 Uiso 1 1 calc R C .
C4 C 0.75332(15) 0.3619(8) 0.4530(4) 0.047(2) Uani 1 1 d . . .
H4 H 0.7557 0.4372 0.4210 0.056 Uiso 1 1 calc R C .
C5 C 0.70188(18) 0.8935(8) 0.4061(4) 0.044(2) Uani 1 1 d . . .
C6 C 0.70912(18) 0.8133(8) 0.6215(4) 0.0417(19) Uani 1 1 d . . .
C7 C 0.70751(16) 0.8881(8) 0.6960(4) 0.043(2) Uani 1 1 d . . .
C8 C 0.68235(17) 0.9475(9) 0.7157(4) 0.066(3) Uani 1 1 d . . .
H8 H 0.6665 0.9401 0.6834 0.079 Uiso 1 1 calc R . .
C9 C 0.68035(17) 0.9798(9) 0.2852(4) 0.065(3) Uani 1 1 d . . .
H9 H 0.6635 0.9375 0.2977 0.078 Uiso 1 1 calc R . .
C10 C 0.70315(16) 0.9735(8) 0.3325(4) 0.042(2) Uani 1 1 d . . .
C11 C 0.72814(18) 1.0298(9) 0.3113(4) 0.067(3) Uani 1 1 d . . .
H11 H 0.7442 1.0215 0.3428 0.080 Uiso 1 1 calc R . .
C12 C 0.72976(18) 0.9006(9) 0.7432(4) 0.067(3) Uani 1 1 d . . .
H12 H 0.7469 0.8617 0.7303 0.080 Uiso 1 1 calc R . .
C13 C 0.62174(18) 0.5638(11) 0.5339(5) 0.076(3) Uani 1 1 d . B .
H13 H 0.6289 0.4822 0.5141 0.091 Uiso 1 1 calc R . .
C14 C 0.5959(2) 0.5575(13) 0.5719(6) 0.095(4) Uani 1 1 d . . .
H14 H 0.5861 0.4740 0.5752 0.114 Uiso 1 1 calc R B .
C15 C 0.5860(2) 0.6714(16) 0.6024(5) 0.086(3) Uani 1 1 d . B .
C16 C 0.5998(2) 0.7894(13) 0.5928(6) 0.096(4) Uani 1 1 d . . .
H16 H 0.5927 0.8723 0.6111 0.115 Uiso 1 1 calc R B .
C17 C 0.62433(19) 0.7896(11) 0.5564(5) 0.078(3) Uani 1 1 d . B .
H17 H 0.6338 0.8738 0.5528 0.094 Uiso 1 1 calc R . .
C18 C 0.5643(16) 0.702(6) 0.720(4) 0.098(17) Uani 0.54(5) 1 d P B 1
C19 C 0.5392(15) 0.695(7) 0.763(5) 0.100(19) Uani 0.54(5) 1 d P B 1
C20 C 0.5125(2) 0.6575(15) 0.7302(7) 0.104(4) Uani 1 1 d . . .
C21 C 0.5101(18) 0.616(7) 0.646(5) 0.100(18) Uani 0.54(5) 1 d P B 1
C22 C 0.5361(16) 0.618(7) 0.604(6) 0.098(18) Uani 0.54(5) 1 d P B 1
C23 C 0.5405(6) 0.711(6) 0.8383(18) 0.104(14) Uani 0.54(5) 1 d P . .
H23 H 0.5581 0.7238 0.8620 0.125 Uiso 0.54(5) 1 d PR B .
C24 C 0.4844(7) 0.597(6) 0.6147(18) 0.103(13) Uani 0.54(5) 1 d P . .
H24 H 0.4823 0.5854 0.5629 0.124 Uiso 0.54(5) 1 d PR B .
C25 C 0.6754(2) 0.5638(11) 0.3389(6) 0.090(3) Uani 1 1 d . C .
H25 H 0.6912 0.6206 0.3424 0.108 Uiso 1 1 calc R . .
C26 C 0.6419(14) 0.476(15) 0.252(3) 0.16(2) Uani 0.56(13) 1 d P C 1
H26A H 0.6392 0.3766 0.2506 0.244 Uiso 0.56(13) 1 calc PR C 1
H26B H 0.6378 0.5136 0.2029 0.244 Uiso 0.56(13) 1 calc PR C 1
H26C H 0.6295 0.5160 0.2872 0.244 Uiso 0.56(13) 1 calc PR C 1
C18' C 0.5636(18) 0.621(8) 0.723(5) 0.098(19) Uani 0.46(5) 1 d P B 2
C19' C 0.5380(17) 0.617(8) 0.767(6) 0.10(2) Uani 0.46(5) 1 d P B 2
C21' C 0.509(2) 0.690(8) 0.652(6) 0.10(2) Uani 0.46(5) 1 d P B 2
C22' C 0.5366(19) 0.693(8) 0.609(6) 0.10(2) Uani 0.46(5) 1 d P B 2
C23' C 0.5397(6) 0.593(7) 0.842(2) 0.098(15) Uani 0.46(5) 1 d P . .
H23' H 0.5572 0.5738 0.8655 0.118 Uiso 0.46(5) 1 d PR B .
C24' C 0.4826(8) 0.711(7) 0.619(2) 0.104(15) Uani 0.46(5) 1 d P . .
H24' H 0.4805 0.7249 0.5670 0.125 Uiso 0.46(5) 1 d PR B .
C26' C 0.651(2) 0.383(12) 0.272(5) 0.12(3) Uani 0.44(13) 1 d P C 2
H26D H 0.6606 0.3043 0.2959 0.186 Uiso 0.44(13) 1 calc PR C 2
H26E H 0.6465 0.3603 0.2208 0.186 Uiso 0.44(13) 1 calc PR C 2
H26F H 0.6346 0.4049 0.2981 0.186 Uiso 0.44(13) 1 calc PR C 2
C27 C 0.6894(3) 0.5191(14) 0.2110(6) 0.171(6) Uani 1 1 d . C .
H27A H 0.6957 0.6135 0.2070 0.256 Uiso 1 1 calc R . .
H27B H 0.6790 0.4932 0.1658 0.256 Uiso 1 1 calc R . .
H27C H 0.7054 0.4587 0.2183 0.256 Uiso 1 1 calc R . .
C28 C 0.6278(17) 0.177(6) 0.513(9) 0.122(19) Uani 0.60(8) 1 d P A 1
C29 C 0.5960(12) 0.182(4) 0.510(4) 0.19(2) Uani 0.60(8) 1 d P A 1
H29A H 0.5893 0.1874 0.5601 0.280 Uiso 0.60(8) 1 calc PR A 1
H29B H 0.5887 0.1003 0.4856 0.280 Uiso 0.60(8) 1 calc PR A 1
H29C H 0.5899 0.2632 0.4822 0.280 Uiso 0.60(8) 1 calc PR A 1
C28' C 0.633(4) 0.186(10) 0.466(13) 0.14(3) Uani 0.40(8) 1 d P A 2
C29' C 0.603(2) 0.206(6) 0.446(6) 0.19(4) Uani 0.40(8) 1 d P A 2
H29D H 0.5999 0.3009 0.4302 0.288 Uiso 0.40(8) 1 calc PR A 2
H29E H 0.5920 0.1875 0.4891 0.288 Uiso 0.40(8) 1 calc PR A 2
H29F H 0.5974 0.1445 0.4059 0.288 Uiso 0.40(8) 1 calc PR A 2

loop_
_atom_site_aniso_label
_atom_site_aniso_U_11
_atom_site_aniso_U_22
_atom_site_aniso_U_33
_atom_site_aniso_U_23
_atom_site_aniso_U_13
_atom_site_aniso_U_12
Co1 0.0530(6) 0.0368(6) 0.0268(5) 0.0015(5) 0.0103(5) 0.0007(6)
Co2 0.0491(9) 0.0329(9) 0.0226(7) 0.0002(7) 0.0068(6) 0.0018(7)
N1 0.064(5) 0.048(5) 0.054(4) -0.003(4) 0.015(3) -0.007(5)
N2 0.052(6) 0.152(10) 0.078(7) -0.003(7) 0.023(5) -0.007(7)
N3 0.144(9) 0.117(9) 0.043(5) -0.034(5) 0.014(6) -0.026(7)
N4 0.25(5) 0.081(16) 0.26(6) -0.01(2) -0.02(4) -0.04(2)
N4' 0.16(6) 0.08(2) 0.20(6) -0.03(3) 0.03(4) 0.00(3)
O1 0.058(3) 0.038(3) 0.032(3) 0.000(3) 0.008(2) -0.001(3)
O2 0.067(4) 0.041(4) 0.051(3) 0.010(3) 0.018(3) 0.004(3)
O3 0.054(3) 0.051(4) 0.032(3) -0.010(3) 0.008(3) -0.003(3)
O4 0.054(3) 0.058(4) 0.030(3) -0.004(2) 0.006(3) 0.000(3)
O5 0.058(3) 0.057(4) 0.039(3) 0.018(3) 0.001(3) -0.005(3)
O6 0.062(4) 0.039(3) 0.036(3) 0.008(3) 0.003(3) -0.001(3)
O7 0.065(14) 0.17(3) 0.103(13) -0.018(17) 0.012(10) -0.010(17)
O8 0.090(11) 0.16(3) 0.070(14) -0.025(18) 0.032(9) -0.017(15)
O7' 0.055(15) 0.17(4) 0.095(13) 0.014(18) 0.018(10) 0.009(19)
O8' 0.096(14) 0.18(4) 0.10(2) 0.02(2) 0.040(12) 0.02(2)
O9 0.082(4) 0.081(5) 0.053(4) -0.015(3) 0.024(3) -0.011(3)
C1 0.058(6) 0.037(6) 0.036(5) -0.004(4) 0.009(4) 0.001(4)
C2 0.054(5) 0.029(5) 0.041(5) -0.004(4) 0.009(4) 0.007(4)
C3 0.061(5) 0.036(5) 0.045(5) -0.003(4) 0.019(4) 0.003(5)
C4 0.066(5) 0.031(5) 0.044(5) 0.009(4) 0.009(4) 0.001(4)
C5 0.058(6) 0.041(5) 0.033(5) 0.007(4) 0.016(4) 0.000(5)
C6 0.054(5) 0.040(5) 0.031(4) 0.006(4) 0.009(4) 0.002(5)
C7 0.047(5) 0.055(6) 0.027(4) -0.012(4) 0.006(4) 0.006(4)
C8 0.068(6) 0.084(8) 0.045(5) -0.016(5) -0.010(5) 0.010(5)
C9 0.058(6) 0.080(7) 0.057(6) 0.029(5) 0.010(5) -0.014(5)
C10 0.048(5) 0.048(6) 0.030(4) 0.009(4) 0.000(4) 0.002(4)
C11 0.068(6) 0.091(8) 0.041(5) 0.025(5) -0.006(5) -0.013(5)
C12 0.065(6) 0.089(8) 0.046(5) -0.023(5) 0.003(5) 0.013(5)
C13 0.061(6) 0.082(9) 0.086(7) -0.009(6) 0.031(5) -0.002(6)
C14 0.073(8) 0.114(11) 0.101(9) 0.004(8) 0.034(6) -0.011(7)
C15 0.057(7) 0.124(11) 0.078(7) 0.000(8) 0.033(6) 0.002(8)
C16 0.067(7) 0.114(12) 0.110(9) -0.012(8) 0.034(7) 0.003(7)
C17 0.069(7) 0.071(9) 0.097(8) -0.010(6) 0.023(6) -0.005(6)
C18 0.06(2) 0.15(5) 0.09(2) -0.01(4) 0.027(18) 0.00(4)
C19 0.06(2) 0.16(5) 0.08(3) 0.00(4) 0.023(16) 0.00(3)
C20 0.065(8) 0.161(12) 0.088(9) -0.001(9) 0.028(7) -0.001(9)
C21 0.06(2) 0.16(5) 0.08(2) 0.00(4) 0.025(17) 0.00(4)
C22 0.06(2) 0.15(5) 0.09(3) 0.00(5) 0.029(18) -0.01(4)
C23 0.064(15) 0.16(4) 0.09(2) -0.01(2) 0.029(13) -0.01(2)
C24 0.06(2) 0.16(4) 0.085(17) 0.00(2) 0.018(14) 0.00(2)
C25 0.116(9) 0.089(9) 0.065(7) -0.018(7) 0.005(7) -0.011(7)
C26 0.19(4) 0.16(7) 0.14(3) -0.01(3) -0.02(2) -0.02(4)
C18' 0.06(3) 0.15(5) 0.09(3) 0.00(4) 0.03(2) 0.00(5)
C19' 0.06(2) 0.16(6) 0.08(3) 0.00(5) 0.026(19) 0.00(4)
C21' 0.06(3) 0.15(6) 0.08(3) 0.00(4) 0.03(2) -0.01(4)
C22' 0.06(2) 0.15(6) 0.08(3) 0.00(5) 0.03(2) 0.00(4)
C23' 0.059(17) 0.16(5) 0.08(2) 0.00(3) 0.028(15) 0.00(2)
C24' 0.07(2) 0.16(5) 0.08(2) 0.01(3) 0.020(17) 0.00(3)
C26' 0.16(4) 0.10(5) 0.11(4) -0.03(3) 0.02(3) -0.03(3)
C27 0.243(16) 0.170(16) 0.104(10) -0.040(9) 0.072(11) -0.020(12)
C28 0.11(5) 0.048(16) 0.21(6) -0.01(3) 0.00(5) 0.00(2)
C29 0.24(5) 0.072(19) 0.25(5) -0.01(3) 0.07(4) -0.03(2)
C28' 0.14(11) 0.06(3) 0.22(11) -0.03(5) 0.00(10) 0.00(5)
C29' 0.25(8) 0.09(4) 0.23(8) -0.01(5) 0.00(7) -0.02(4)

loop_
_atom_type_symbol
_atom_type_description
_atom_type_scat_dispersion_real
_atom_type_scat_dispersion_imag
_atom_type_scat_source
C C 0.0033 0.0016 'International Tables Vol C Tables 4.2.6.8 and 6.1.1.4'
H H 0.0000 0.0000 'International Tables Vol C Tables 4.2.6.8 and 6.1.1.4'
N N 0.0061 0.0033 'International Tables Vol C Tables 4.2.6.8 and 6.1.1.4'
O O 0.0106 0.0060 'International Tables Vol C Tables 4.2.6.8 and 6.1.1.4'
Co Co 0.3494 0.9721 'International Tables Vol C Tables 4.2.6.8 and 6.1.1.4'

loop_
_geom_angle_atom_site_label_1
_geom_angle_atom_site_label_2
_geom_angle_atom_site_label_3
_geom_angle
_geom_angle_site_symmetry_1
_geom_angle_site_symmetry_3
O5 Co1 O3 97.8(2) . .
O5 Co1 N1 103.6(3) . .
O3 Co1 N1 85.5(2) . .
O5 Co1 O9 85.2(2) . .
O3 Co1 O9 172.9(2) . .
N1 Co1 O9 87.6(2) . .
O5 Co1 O1 97.22(19) . .
O3 Co1 O1 98.16(19) . .
N1 Co1 O1 158.2(3) . .
O9 Co1 O1 87.74(19) . .
O5 Co1 O2 155.14(19) . .
O3 Co1 O2 96.36(19) . .
N1 Co1 O2 97.7(3) . .
O9 Co1 O2 83.1(2) . .
O1 Co1 O2 60.51(18) . .
O5 Co1 C1 126.5(2) . .
O3 Co1 C1 100.0(2) . .
N1 Co1 C1 127.7(3) . .
O9 Co1 C1 83.1(2) . .
O1 Co1 C1 30.5(2) . .
O2 Co1 C1 30.10(19) . .
O4 Co2 O4 180.000(2) . 7_666
O4 Co2 O6 93.60(18) . .
O4 Co2 O6 86.40(18) 7_666 .
O4 Co2 O6 86.40(18) . 7_666
O4 Co2 O6 93.60(18) 7_666 7_666
O6 Co2 O6 180.0(3) . 7_666
O4 Co2 O1 87.77(18) . 7_666
O4 Co2 O1 92.23(18) 7_666 7_666
O6 Co2 O1 92.63(19) . 7_666
O6 Co2 O1 87.37(19) 7_666 7_666
O4 Co2 O1 92.23(18) . .
O4 Co2 O1 87.77(18) 7_666 .
O6 Co2 O1 87.37(19) . .
O6 Co2 O1 92.63(19) 7_666 .
O1 Co2 O1 180.00(17) 7_666 .
C13 N1 C17 114.8(7) . .
C13 N1 Co1 120.9(7) . .
C17 N1 Co1 122.5(7) . .
C22' N2 C18 117(5) . .
C22' N2 C22 31(4) . .
C18 N2 C22 129(5) . .
C22' N2 C15 118(5) . .
C18 N2 C15 114(3) . .
C22 N2 C15 116(4) . .
C22' N2 C18' 124(6) . .
C18 N2 C18' 32(3) . .
C22 N2 C18' 117(5) . .
C15 N2 C18' 118(4) . .
C25 N3 C27 125.8(11) . .
C25 N3 C26 117(3) . .
C27 N3 C26 112(2) . .
C25 N3 C26' 116(3) . .
C27 N3 C26' 115(2) . .
C26 N3 C26' 41.5(15) . .
C1 O1 Co2 131.6(5) . .
C1 O1 Co1 90.2(4) . .
Co2 O1 Co1 110.5(2) . .
C1 O2 Co1 89.2(5) . .
C6 O3 Co1 132.4(5) . .
C6 O4 Co2 131.6(4) . .
C5 O5 Co1 119.2(5) . .
C5 O6 Co2 139.1(5) . .
C25 O9 Co1 118.6(6) . .
O2 C1 O1 119.7(7) . .
O2 C1 C2 121.2(8) . .
O1 C1 C2 118.9(7) . .
O2 C1 Co1 60.7(4) . .
O1 C1 Co1 59.3(4) . .
C2 C1 Co1 171.2(5) . .
C4 C2 C3 120.1(7) . .
C4 C2 C1 121.1(7) . .
C3 C2 C1 118.9(7) . .
C2 C3 C4 119.4(6) . 7_656
C2 C3 H3 120.3 . .
C4 C3 H3 120.3 7_656 .
C2 C4 C3 120.6(7) . 7_656
C2 C4 H4 119.7 . .
C3 C4 H4 119.7 7_656 .
O6 C5 O5 128.9(7) . .
O6 C5 C10 115.6(7) . .
O5 C5 C10 115.5(7) . .
O4 C6 O3 128.8(7) . .
O4 C6 C7 113.9(7) . .
O3 C6 C7 117.3(7) . .
C12 C7 C8 118.3(7) . .
C12 C7 C6 122.1(7) . .
C8 C7 C6 119.5(7) . .
C7 C8 C9 120.6(7) . 6_576
C7 C8 H8 119.7 . .
C9 C8 H8 119.7 6_576 .
C10 C9 C8 119.1(7) . 6_575
C10 C9 H9 120.5 . .
C8 C9 H9 120.5 6_575 .
C9 C10 C11 119.5(7) . .
C9 C10 C5 120.2(7) . .
C11 C10 C5 120.0(7) . .
C10 C11 C12 120.5(8) . 6_575
C10 C11 H11 119.7 . .
C12 C11 H11 119.7 6_575 .
C7 C12 C11 121.8(8) . 6_576
C7 C12 H12 119.1 . .
C11 C12 H12 119.1 6_576 .
N1 C13 C14 122.6(9) . .
N1 C13 H13 118.7 . .
C14 C13 H13 118.7 . .
C15 C14 C13 119.2(11) . .
C15 C14 H14 120.4 . .
C13 C14 H14 120.4 . .
C14 C15 C16 118.2(10) . .
C14 C15 N2 118.6(13) . .
C16 C15 N2 123.2(13) . .
C15 C16 C17 120.1(11) . .
C15 C16 H16 120.0 . .
C17 C16 H16 120.0 . .
N1 C17 C16 124.9(10) . .
N1 C17 H17 117.6 . .
C16 C17 H17 117.6 . .
O7 C18 N2 120(5) . .
O7 C18 C19 123(7) . .
N2 C18 C19 116(7) . .
C23 C19 C20 117(5) . .
C23 C19 C18 121(7) . .
C20 C19 C18 122(7) . .
C20 C20 C19' 119(4) 2_656 .
C20 C20 C19 123(3) 2_656 .
C19' C20 C19 31(4) . .
C20 C20 C21' 115(4) 2_656 .
C19' C20 C21' 125(5) . .
C19 C20 C21' 115(5) . .
C20 C20 C21 117(3) 2_656 .
C19' C20 C21 114(5) . .
C19 C20 C21 120(5) . .
C21' C20 C21 28(4) . .
C24 C21 C22 124(7) . .
C24 C21 C20 118(5) . .
C22 C21 C20 117(7) . .
O8 C22 N2 123(6) . .
O8 C22 C21 119(8) . .
N2 C22 C21 116(7) . .
C19 C23 C24' 124(4) . 2_656
C19 C23 C24 112(4) . 2_656
C24' C23 C24 37(3) 2_656 2_656
C19 C23 H23 118.2 . .
C24' C23 H23 118.2 2_656 .
C24 C23 H23 116.8 2_656 .
C21 C24 C23' 122(5) . 2_656
C21 C24 C23 109(4) . 2_656
C23' C24 C23 38(3) 2_656 2_656
C21 C24 H24 119.1 . .
C23' C24 H24 119.1 2_656 .
C23 C24 H24 118.6 2_656 .
C21 C24 H24' 102.1 . .
C23' C24 H24' 104.3 2_656 .
C23 C24 H24' 72.6 2_656 .
H24 C24 H24' 62.0 . .
O9 C25 N3 131.5(11) . .
O9 C25 H25 114.3 . .
N3 C25 H25 114.3 . .
N3 C26 H26A 109.5 . .
N3 C26 H26B 109.5 . .
N3 C26 H26C 109.5 . .
O7' C18' N2 118(6) . .
O7' C18' C19' 122(8) . .
N2 C18' C19' 119(8) . .
C23' C19' C20 122(6) . .
C23' C19' C18' 121(8) . .
C20 C19' C18' 117(8) . .
C24' C21' C20 121(7) . .
C24' C21' C22' 124(9) . .
C20 C21' C22' 115(8) . .
O8' C22' N2 120(7) . .
O8' C22' C21' 119(9) . .
N2 C22' C21' 120(9) . .
C19' C23' C24 121(5) . 2_656
C19' C23' C24' 106(5) . 2_656
C24 C23' C24' 40(2) 2_656 2_656
C19' C23' H23 95.6 . .
C24 C23' H23 108.4 2_656 .
C24' C23' H23 73.9 2_656 .
C19' C23' H23' 119.4 . .
C24 C23' H23' 119.4 2_656 .
C24' C23' H23' 120.1 2_656 .
H23 C23' H23' 65.1 . .
C23 C24' C21' 120(5) 2_656 .
C23 C24' C23' 42(2) 2_656 2_656
C21' C24' C23' 107(5) . 2_656
C23 C24' H24 112.0 2_656 .
C21' C24' H24 98.2 . .
C23' C24' H24 76.0 2_656 .
C23 C24' H24' 120.2 2_656 .
C21' C24' H24' 120.2 . .
C23' C24' H24' 117.0 2_656 .
H24 C24' H24' 59.0 . .
N3 C26' H26D 109.5 . .
N3 C26' H26E 109.5 . .
H26D C26' H26E 109.5 . .
N3 C26' H26F 109.5 . .
H26D C26' H26F 109.5 . .
H26E C26' H26F 109.5 . .
N3 C27 H27A 109.5 . .
N3 C27 H27B 109.5 . .
H27A C27 H27B 109.5 . .
N3 C27 H27C 109.5 . .
H27A C27 H27C 109.5 . .
H27B C27 H27C 109.5 . .
N4 C28 C29 150(10) . .
N4' C28' C29' 169(10) . .
C28' C29' H29D 109.5 . .
C28' C29' H29E 109.5 . .
H29D C29' H29E 109.5 . .
C28' C29' H29F 109.5 . .
H29D C29' H29F 109.5 . .
H29E C29' H29F 109.5 . .

loop_
_geom_bond_atom_site_label_1
_geom_bond_atom_site_label_2
_geom_bond_distance
_geom_bond_site_symmetry_2
Co1 O5 2.022(5) .
Co1 O3 2.030(5) .
Co1 N1 2.079(6) .
Co1 O9 2.153(6) .
Co1 O1 2.157(5) .
Co1 O2 2.187(5) .
Co1 C1 2.509(8) .
Co2 O4 2.051(4) .
Co2 O4 2.051(4) 7_666
Co2 O6 2.060(5) .
Co2 O6 2.060(5) 7_666
Co2 O1 2.128(5) 7_666
Co2 O1 2.128(5) .
N1 C13 1.305(10) .
N1 C17 1.317(10) .
N2 C22' 1.32(10) .
N2 C18 1.40(8) .
N2 C22 1.41(8) .
N2 C15 1.434(11) .
N2 C18' 1.45(9) .
N3 C25 1.274(10) .
N3 C27 1.459(11) .
N3 C26 1.46(5) .
N3 C26' 1.51(6) .
N4 C28 1.17(8) .
N4' C28' 1.15(13) .
O1 C1 1.273(8) .
O2 C1 1.259(8) .
O3 C6 1.249(8) .
O4 C6 1.241(7) .
O5 C5 1.255(8) .
O6 C5 1.234(8) .
O7 C18 1.20(7) .
O8 C22 1.18(9) .
O7' C18' 1.22(9) .
O8' C22' 1.23(11) .
O9 C25 1.201(9) .
C1 C2 1.485(10) .
C2 C4 1.362(9) .
C2 C3 1.384(9) .
C3 C4 1.397(9) 7_656
C3 H3 0.9300 .
C4 C3 1.397(9) 7_656
C4 H4 0.9300 .
C5 C10 1.522(9) .
C6 C7 1.512(9) .
C7 C12 1.328(9) .
C7 C8 1.380(9) .
C8 C9 1.428(9) 6_576
C8 H8 0.9300 .
C9 C10 1.345(9) .
C9 C8 1.428(9) 6_575
C9 H9 0.9300 .
C10 C11 1.368(9) .
C11 C12 1.391(9) 6_575
C11 H11 0.9300 .
C12 C11 1.391(9) 6_576
C12 H12 0.9300 .
C13 C14 1.423(11) .
C13 H13 0.9300 .
C14 C15 1.316(13) .
C14 H14 0.9300 .
C15 C16 1.325(13) .
C16 C17 1.351(11) .
C16 H16 0.9300 .
C17 H17 0.9300 .
C18 C19 1.45(10) .
C19 C23 1.34(8) .
C19 C20 1.42(8) .
C20 C20 1.401(17) 2_656
C20 C19' 1.41(9) .
C20 C21' 1.43(10) .
C20 C21 1.55(8) .
C21 C24 1.34(9) .
C21 C22 1.46(11) .
C23 C24' 1.36(4) 2_656
C23 C24 1.84(8) 2_656
C23 H23 0.9300 .
C24 C23' 1.40(4) 2_656
C24 C23 1.84(8) 2_656
C24 H24 0.9300 .
C24 H24' 1.5033 .
C25 H25 0.9300 .
C26 H26A 0.9600 .
C26 H26B 0.9600 .
C26 H26C 0.9600 .
C18' C19' 1.48(11) .
C19' C23' 1.36(9) .
C21' C24' 1.38(10) .
C21' C22' 1.54(12) .
C23' C24 1.40(4) 2_656
C23' C24' 1.72(9) 2_656
C23' H23 1.5627 .
C23' H23' 0.9300 .
C24' C23 1.36(4) 2_656
C24' C23' 1.72(9) 2_656
C24' H24 1.5632 .
C24' H24' 0.9300 .
C26' H26D 0.9600 .
C26' H26E 0.9600 .
C26' H26F 0.9600 .
C27 H27A 0.9600 .
C27 H27B 0.9600 .
C27 H27C 0.9600 .
C28 C29 1.50(9) .
C29 H29A 0.9600 .
C29 H29B 0.9600 .
C29 H29C 0.9600 .
C28' C29' 1.49(17) .
C29' H29D 0.9600 .
C29' H29E 0.9600 .
C29' H29F 0.9600 .

loop_
_geom_torsion_atom_site_label_1
_geom_torsion_atom_site_label_2
_geom_torsion_atom_site_label_3
_geom_torsion_atom_site_label_4
_geom_torsion
_geom_torsion_site_symmetry_1
_geom_torsion_site_symmetry_4
O5 Co1 N1 C13 139.1(6) . .
O3 Co1 N1 C13 -123.9(7) . .
O9 Co1 N1 C13 54.6(7) . .
O1 Co1 N1 C13 -23.1(11) . .
O2 Co1 N1 C13 -28.1(7) . .
C1 Co1 N1 C13 -24.7(8) . .
O5 Co1 N1 C17 -56.6(7) . .
O3 Co1 N1 C17 40.4(7) . .
O9 Co1 N1 C17 -141.1(7) . .
O1 Co1 N1 C17 141.2(7) . .
O2 Co1 N1 C17 136.2(7) . .
C1 Co1 N1 C17 139.6(7) . .
O4 Co2 O1 C1 -59.0(6) . .
O4 Co2 O1 C1 121.0(6) 7_666 .
O6 Co2 O1 C1 -152.5(6) . .
O6 Co2 O1 C1 27.5(6) 7_666 .
O1 Co2 O1 C1 43(100) 7_666 .
O4 Co2 O1 Co1 50.7(2) . .
O4 Co2 O1 Co1 -129.3(2) 7_666 .
O6 Co2 O1 Co1 -42.8(2) . .
O6 Co2 O1 Co1 137.2(2) 7_666 .
O1 Co2 O1 Co1 153(100) 7_666 .
O5 Co1 O1 C1 -165.1(4) . .
O3 Co1 O1 C1 95.9(4) . .
N1 Co1 O1 C1 -2.5(8) . .
O9 Co1 O1 C1 -80.2(4) . .
O2 Co1 O1 C1 3.2(4) . .
O5 Co1 O1 Co2 59.7(2) . .
O3 Co1 O1 Co2 -39.4(2) . .
N1 Co1 O1 Co2 -137.8(5) . .
O9 Co1 O1 Co2 144.5(2) . .
O2 Co1 O1 Co2 -132.1(3) . .
C1 Co1 O1 Co2 -135.2(5) . .
O5 Co1 O2 C1 25.5(7) . .
O3 Co1 O2 C1 -99.0(4) . .
N1 Co1 O2 C1 174.7(4) . .
O9 Co1 O2 C1 88.1(4) . .
O1 Co1 O2 C1 -3.2(4) . .
O5 Co1 O3 C6 -91.0(6) . .
N1 Co1 O3 C6 165.9(7) . .
O9 Co1 O3 C6 154.2(17) . .
O1 Co1 O3 C6 7.5(7) . .
O2 Co1 O3 C6 68.6(6) . .
C1 Co1 O3 C6 38.4(7) . .
O4 Co2 O4 C6 -83(100) 7_666 .
O6 Co2 O4 C6 37.4(7) . .
O6 Co2 O4 C6 -142.6(7) 7_666 .
O1 Co2 O4 C6 129.9(7) 7_666 .
O1 Co2 O4 C6 -50.1(7) . .
O3 Co1 O5 C5 69.7(5) . .
N1 Co1 O5 C5 156.9(5) . .
O9 Co1 O5 C5 -116.7(5) . .
O1 Co1 O5 C5 -29.6(5) . .
O2 Co1 O5 C5 -54.6(8) . .
C1 Co1 O5 C5 -39.0(6) . .
O4 Co2 O6 C5 -99.9(7) . .
O4 Co2 O6 C5 80.1(7) 7_666 .
O6 Co2 O6 C5 -41(100) 7_666 .
O1 Co2 O6 C5 172.2(7) 7_666 .
O1 Co2 O6 C5 -7.8(7) . .
O5 Co1 O9 C25 49.5(7) . .
O3 Co1 O9 C25 165.1(16) . .
N1 Co1 O9 C25 153.4(8) . .
O1 Co1 O9 C25 -48.0(7) . .
O2 Co1 O9 C25 -108.5(7) . .
C1 Co1 O9 C25 -78.2(7) . .
Co1 O2 C1 O1 5.4(7) . .
Co1 O2 C1 C2 -170.0(6) . .
Co2 O1 C1 O2 112.6(7) . .
Co1 O1 C1 O2 -5.5(7) . .
Co2 O1 C1 C2 -71.8(9) . .
Co1 O1 C1 C2 170.1(6) . .
Co2 O1 C1 Co1 118.1(5) . .
O5 Co1 C1 O2 -167.0(4) . .
O3 Co1 C1 O2 85.4(4) . .
N1 Co1 C1 O2 -6.7(5) . .
O9 Co1 C1 O2 -88.2(4) . .
O1 Co1 C1 O2 174.5(7) . .
O5 Co1 C1 O1 18.5(5) . .
O3 Co1 C1 O1 -89.1(4) . .
N1 Co1 C1 O1 178.8(4) . .
O9 Co1 C1 O1 97.3(4) . .
O2 Co1 C1 O1 -174.5(7) . .
O5 Co1 C1 C2 -62(4) . .
O3 Co1 C1 C2 -170(4) . .
N1 Co1 C1 C2 98(4) . .
O9 Co1 C1 C2 16(4) . .
O1 Co1 C1 C2 -81(4) . .
O2 Co1 C1 C2 105(4) . .
O2 C1 C2 C4 161.7(7) . .
O1 C1 C2 C4 -13.8(11) . .
Co1 C1 C2 C4 62(4) . .
O2 C1 C2 C3 -18.0(11) . .
O1 C1 C2 C3 166.5(6) . .
Co1 C1 C2 C3 -118(4) . .
C4 C2 C3 C4 -0.1(12) . 7_656
C1 C2 C3 C4 179.6(7) . 7_656
C3 C2 C4 C3 0.1(12) . 7_656
C1 C2 C4 C3 -179.6(7) . 7_656
Co2 O6 C5 O5 50.6(12) . .
Co2 O6 C5 C10 -129.1(6) . .
Co1 O5 C5 O6 -21.2(11) . .
Co1 O5 C5 C10 158.4(5) . .
Co2 O4 C6 O3 21.9(12) . .
Co2 O4 C6 C7 -157.7(5) . .
Co1 O3 C6 O4 5.4(12) . .
Co1 O3 C6 C7 -175.0(5) . .
O4 C6 C7 C12 -12.5(11) . .
O3 C6 C7 C12 167.8(8) . .
O4 C6 C7 C8 166.5(7) . .
O3 C6 C7 C8 -13.2(11) . .
C12 C7 C8 C9 -0.2(13) . 6_576
C6 C7 C8 C9 -179.2(7) . 6_576
C8 C9 C10 C11 -3.6(12) 6_575 .
C8 C9 C10 C5 -178.4(7) 6_575 .
O6 C5 C10 C9 179.0(7) . .
O5 C5 C10 C9 -0.7(11) . .
O6 C5 C10 C11 4.2(11) . .
O5 C5 C10 C11 -175.5(7) . .
C9 C10 C11 C12 3.2(13) . 6_575
C5 C10 C11 C12 178.0(7) . 6_575
C8 C7 C12 C11 0.6(13) . 6_576
C6 C7 C12 C11 179.7(8) . 6_576
C17 N1 C13 C14 1.0(13) . .
Co1 N1 C13 C14 166.4(7) . .
N1 C13 C14 C15 -2.3(15) . .
C13 C14 C15 C16 3.7(17) . .
C13 C14 C15 N2 -176.3(9) . .
C22' N2 C15 C14 -97(4) . .
C18 N2 C15 C14 120(3) . .
C22 N2 C15 C14 -62(4) . .
C18' N2 C15 C14 85(4) . .
C22' N2 C15 C16 83(4) . .
C18 N2 C15 C16 -60(3) . .
C22 N2 C15 C16 118(4) . .
C18' N2 C15 C16 -95(4) . .
C14 C15 C16 C17 -3.9(17) . .
N2 C15 C16 C17 176.1(9) . .
C13 N1 C17 C16 -1.2(14) . .
Co1 N1 C17 C16 -166.4(8) . .
C15 C16 C17 N1 2.8(17) . .
C22' N2 C18 O7 -152(6) . .
C22 N2 C18 O7 174(5) . .
C15 N2 C18 O7 -8(6) . .
C18' N2 C18 O7 97(13) . .
C22' N2 C18 C19 35(6) . .
C22 N2 C18 C19 1(7) . .
C15 N2 C18 C19 180(4) . .
C18' N2 C18 C19 -76(11) . .
O7 C18 C19 C23 -2(9) . .
N2 C18 C19 C23 171(4) . .
O7 C18 C19 C20 -176(5) . .
N2 C18 C19 C20 -4(7) . .
C23 C19 C20 C20 9(6) . 2_656
C18 C19 C20 C20 -176(4) . 2_656
C23 C19 C20 C19' -84(12) . .
C18 C19 C20 C19' 91(14) . .
C23 C19 C20 C21' 158(5) . .
C18 C19 C20 C21' -27(6) . .
C23 C19 C20 C21 -171(4) . .
C18 C19 C20 C21 3(7) . .
C20 C20 C21 C24 6(6) 2_656 .
C19' C20 C21 C24 153(5) . .
C19 C20 C21 C24 -173(5) . .
C21' C20 C21 C24 -86(15) . .
C20 C20 C21 C22 179(4) 2_656 .
C19' C20 C21 C22 -34(7) . .
C19 C20 C21 C22 0(7) . .
C21' C20 C21 C22 87(15) . .
C22' N2 C22 O8 91(17) . .
C18 N2 C22 O8 168(5) . .
C15 N2 C22 O8 -10(8) . .
C18' N2 C22 O8 -157(6) . .
C22' N2 C22 C21 -76(14) . .
C18 N2 C22 C21 2(8) . .
C15 N2 C22 C21 -177(4) . .
C18' N2 C22 C21 36(7) . .
C24 C21 C22 O8 3(10) . .
C20 C21 C22 O8 -169(5) . .
C24 C21 C22 N2 170(5) . .
C20 C21 C22 N2 -2(8) . .
C20 C19 C23 C24' -8(8) . 2_656
C18 C19 C23 C24' 177(7) . 2_656
C20 C19 C23 C24 32(6) . 2_656
C18 C19 C23 C24 -143(4) . 2_656
C22 C21 C24 C23' 179(7) . 2_656
C20 C21 C24 C23' -9(9) . 2_656
C22 C21 C24 C23 -141(5) . 2_656
C20 C21 C24 C23 31(6) . 2_656
Co1 O9 C25 N3 -178.9(11) . .
C27 N3 C25 O9 -177.4(12) . .
C26 N3 C25 O9 29(6) . .
C26' N3 C25 O9 -17(6) . .
C22' N2 C18' O7' -172(6) . .
C18 N2 C18' O7' -84(12) . .
C22 N2 C18' O7' 154(6) . .
C15 N2 C18' O7' 7(7) . .
C22' N2 C18' C19' -1(8) . .
C18 N2 C18' C19' 86(12) . .
C22 N2 C18' C19' -36(7) . .
C15 N2 C18' C19' 177(4) . .
C20 C20 C19' C23' -8(7) 2_656 .
C19 C20 C19' C23' 99(15) . .
C21' C20 C19' C23' 177(5) . .
C21 C20 C19' C23' -153(6) . .
C20 C20 C19' C18' -179(4) 2_656 .
C19 C20 C19' C18' -73(11) . .
C21' C20 C19' C18' 6(8) . .
C21 C20 C19' C18' 35(7) . .
O7' C18' C19' C23' -4(11) . .
N2 C18' C19' C23' -174(5) . .
O7' C18' C19' C20 168(6) . .
N2 C18' C19' C20 -2(9) . .
C20 C20 C21' C24' -4(6) 2_656 .
C19' C20 C21' C24' 171(5) . .
C19 C20 C21' C24' -155(5) . .
C21 C20 C21' C24' 98(16) . .
C20 C20 C21' C22' 179(4) 2_656 .
C19' C20 C21' C22' -6(7) . .
C19 C20 C21' C22' 27(6) . .
C21 C20 C21' C22' -80(13) . .
C18 N2 C22' O8' 147(6) . .
C22 N2 C22' O8' -91(16) . .
C15 N2 C22' O8' 4(8) . .
C18' N2 C22' O8' -177(5) . .
C18 N2 C22' C21' -35(7) . .
C22 N2 C22' C21' 87(15) . .
C15 N2 C22' C21' -178(4) . .
C18' N2 C22' C21' 1(8) . .
C24' C21' C22' O8' 3(10) . .
C20 C21' C22' O8' -179(5) . .
C24' C21' C22' N2 -175(5) . .
C20 C21' C22' N2 2(8) . .
C20 C19' C23' C24 5(9) . 2_656
C18' C19' C23' C24 176(7) . 2_656
C20 C19' C23' C24' -35(7) . 2_656
C18' C19' C23' C24' 136(6) . 2_656
C20 C21' C24' C23 5(9) . 2_656
C22' C21' C24' C23 -178(7) . 2_656
C20 C21' C24' C23' -38(7) . 2_656
C22' C21' C24' C23' 139(6) . 2_656

loop_
_platon_squeeze_void_nr
_platon_squeeze_void_average_x
_platon_squeeze_void_average_y
_platon_squeeze_void_average_z
_platon_squeeze_void_volume
_platon_squeeze_void_count_electrons
1 0.000 -0.500 0.392 1403.6 109.4
2 0.500 0.000 0.138 1403.7 109.4
3 0.187 0.237 0.375 13.8 0.6
4 0.812 0.237 0.125 13.8 1.1
5 0.312 0.263 0.625 13.8 0.7
6 0.687 0.263 0.875 13.8 0.4
7 0.312 0.737 0.125 13.8 1.1
8 0.687 0.737 0.375 13.8 0.6
9 0.187 0.763 0.875 13.8 0.4
10 0.812 0.763 0.625 13.8 0.7
